data_7200546
loop_
_publ_author_name
'Yu, Jie-Hui'
'Wang, Xu-Mei'
'Ye, Ling'
'Hou, Qin'
'Yang, Qing-Feng'
'Xu, Ji-Qing'

_publ_section_title
;
 Organically templated chained chlorocadmates and cadmium-chloro
 thiocyanates
;
_journal_issue 6
_journal_name_full CrystEngComm
_journal_page_first 1037
_journal_paper_doi 10.1039/b817781c
_journal_volume 11
_journal_year 2009
_chemical_formula_sum 'C5 H16 Cd Cl3 N3 O2 S'
_chemical_formula_weight 401.02
_chemical_name_systematic
;
?
;
_space_group_IT_number 2
_symmetry_cell_setting triclinic
_symmetry_space_group_name_Hall '-P 1'
_symmetry_space_group_name_H-M 'P -1'
_atom_sites_solution_hydrogens geom
_atom_sites_solution_primary direct
_atom_sites_solution_secondary difmap
_audit_creation_method SHELXL-97
_cell_angle_alpha 63.248(4)
_cell_angle_beta 69.699(4)
_cell_angle_gamma 87.997(4)
_cell_formula_units_Z 2
_cell_length_a 7.9957(4)
_cell_length_b 9.7477(6)
_cell_length_c 10.7688(8)
_cell_measurement_temperature 253(2)
_cell_volume 695.52(8)
_computing_cell_refinement 'Bruker SMART'
_computing_data_collection 'Bruker SMART'
_computing_data_reduction 'Bruker SMART'
_computing_structure_refinement 'SHELXL-97 (Sheldrick, 1997)'
_computing_structure_solution 'SHELXS-97 (Sheldrick, 1990)'
_diffrn_ambient_temperature 253(2)
_diffrn_measured_fraction_theta_full 0.991
_diffrn_measured_fraction_theta_max 0.991
_diffrn_measurement_device_type 'Siements SMART CCD'
_diffrn_measurement_method 'Omega scan'
_diffrn_radiation_monochromator graphite
_diffrn_radiation_source 'fine-focus sealed tube'
_diffrn_radiation_type MoK\a
_diffrn_radiation_wavelength 0.71073
_diffrn_reflns_av_R_equivalents 0.0397
_diffrn_reflns_av_sigmaI/netI 0.0566
_diffrn_reflns_limit_h_max 10
_diffrn_reflns_limit_h_min -10
_diffrn_reflns_limit_k_max 11
_diffrn_reflns_limit_k_min -13
_diffrn_reflns_limit_l_max 7
_diffrn_reflns_limit_l_min -14
_diffrn_reflns_number 5091
_diffrn_reflns_theta_full 28.33
_diffrn_reflns_theta_max 28.33
_diffrn_reflns_theta_min 2.28
_diffrn_standards_decay_% 0
_diffrn_standards_interval_time .
_diffrn_standards_number 0
_exptl_absorpt_coefficient_mu 2.282
_exptl_absorpt_correction_type none
_exptl_crystal_colour colorless
_exptl_crystal_density_diffrn 1.915
_exptl_crystal_density_method 'not measured'
_exptl_crystal_description columnar
_exptl_crystal_F_000 396
_exptl_crystal_size_max 0.2
_exptl_crystal_size_mid 0.15
_exptl_crystal_size_min 0.15
_refine_diff_density_max 2.296
_refine_diff_density_min -0.712
_refine_diff_density_rms 0.134
_refine_ls_extinction_method none
_refine_ls_goodness_of_fit_ref 0.990
_refine_ls_hydrogen_treatment refall
_refine_ls_matrix_type full
_refine_ls_number_parameters 168
_refine_ls_number_reflns 3439
_refine_ls_number_restraints 0
_refine_ls_restrained_S_all 0.990
_refine_ls_R_factor_all 0.0519
_refine_ls_R_factor_gt 0.0389
_refine_ls_shift/su_max 0.002
_refine_ls_shift/su_mean 0.000
_refine_ls_structure_factor_coef Fsqd
_refine_ls_weighting_details 'calc w=1/[\s^2^(Fo^2^)+(0.0560P)^2^+0.0000P] where P=(Fo^2^+2Fc^2^)/3'
_refine_ls_weighting_scheme calc
_refine_ls_wR_factor_gt 0.0980
_refine_ls_wR_factor_ref 0.1035
_reflns_number_gt 2689
_reflns_number_total 3439
_reflns_threshold_expression >2sigma(I)
_cod_data_source_file b817781c.txt
_cod_data_source_block 3
_cod_original_sg_symbol_H-M P-1
_cod_database_code 7200546

loop_
_symmetry_equiv_pos_as_xyz
'x, y, z'
'-x, -y, -z'

loop_
_atom_site_label
_atom_site_type_symbol
_atom_site_fract_x
_atom_site_fract_y
_atom_site_fract_z
_atom_site_U_iso_or_equiv
_atom_site_adp_type
_atom_site_occupancy
_atom_site_symmetry_multiplicity
_atom_site_calc_flag
_atom_site_refinement_flags
_atom_site_disorder_assembly
_atom_site_disorder_group
Cd1 Cd 0.51801(4) 0.79368(3) 0.49713(4) 0.02793(12) Uani 1 1 d . . .
Cl1 Cl 0.60655(15) 0.94013(14) 0.20882(12) 0.0339(2) Uani 1 1 d . . .
Cl2 Cl 0.40965(15) 0.64979(12) 0.78793(13) 0.0340(2) Uani 1 1 d . . .
Cl3 Cl 0.26844(13) 0.98690(11) 0.51649(11) 0.0250(2) Uani 1 1 d . . .
OW1 O 0.5196(6) 0.3136(6) 0.8683(4) 0.0409(9) Uani 1 1 d . . .
H13 H 0.493(10) 0.264(8) 0.839(8) 0.07(2) Uiso 1 1 d . . .
H14 H 0.488(14) 0.374(12) 0.852(11) 0.13(5) Uiso 1 1 d . . .
OW2 O 0.1216(8) 0.6779(7) 0.1319(5) 0.0633(14) Uani 1 1 d . . .
H15 H 0.215(11) 0.685(9) 0.128(8) 0.07(3) Uiso 1 1 d . . .
H16 H 0.055(11) 0.666(10) 0.194(9) 0.09(3) Uiso 1 1 d . . .
C1 C 0.1730(7) 0.2706(5) 0.2080(6) 0.0365(11) Uani 1 1 d . . .
H1A H 0.2462 0.3599 0.1897 0.044 Uiso 1 1 calc R . .
H1B H 0.0948 0.2194 0.3130 0.044 Uiso 1 1 calc R . .
C2 C 0.0609(6) 0.3231(5) 0.1129(6) 0.0374(11) Uani 1 1 d . . .
H2A H -0.0198 0.3900 0.1404 0.045 Uiso 1 1 calc R . .
H2B H 0.1390 0.3830 0.0086 0.045 Uiso 1 1 calc R . .
C3 C 0.0671(6) 0.0732(6) 0.1058(6) 0.0376(11) Uani 1 1 d . . .
H3A H 0.1450 0.1179 0.0010 0.045 Uiso 1 1 calc R . .
H3B H -0.0095 -0.0171 0.1297 0.045 Uiso 1 1 calc R . .
C4 C 0.1811(6) 0.0238(5) 0.2012(6) 0.0376(11) Uani 1 1 d . . .
H4A H 0.1038 -0.0312 0.3062 0.045 Uiso 1 1 calc R . .
H4B H 0.2599 -0.0462 0.1776 0.045 Uiso 1 1 calc R . .
C5 C 0.2649(6) 0.5042(5) 0.5201(5) 0.0313(9) Uani 1 1 d . . .
S1 S 0.17802(16) 0.34818(14) 0.52996(16) 0.0401(3) Uani 1 1 d . . .
N1 N -0.0468(5) 0.1888(5) 0.1314(5) 0.0320(9) Uani 1 1 d . . .
H5 H -0.130(8) 0.148(6) 0.210(7) 0.049(18) Uiso 1 1 d . . .
H6 H -0.083(8) 0.218(7) 0.071(7) 0.051(19) Uiso 1 1 d . . .
N2 N 0.2911(5) 0.1619(4) 0.1732(5) 0.0295(8) Uani 1 1 d . . .
H11 H 0.353(9) 0.217(8) 0.076(7) 0.07(2) Uiso 1 1 d . . .
H12 H 0.349(7) 0.136(5) 0.226(5) 0.029(13) Uiso 1 1 d . . .
N3 N 0.3248(6) 0.6166(5) 0.5083(6) 0.0501(11) Uani 1 1 d . . .

loop_
_atom_site_aniso_label
_atom_site_aniso_U_11
_atom_site_aniso_U_22
_atom_site_aniso_U_33
_atom_site_aniso_U_23
_atom_site_aniso_U_13
_atom_site_aniso_U_12
Cd1 0.03019(19) 0.02471(17) 0.03118(19) -0.01518(13) -0.01101(13) 0.00371(12)
Cl1 0.0303(6) 0.0456(6) 0.0315(6) -0.0226(5) -0.0118(5) 0.0091(5)
Cl2 0.0281(6) 0.0309(5) 0.0332(6) -0.0082(5) -0.0096(5) 0.0034(4)
Cl3 0.0258(5) 0.0252(5) 0.0240(5) -0.0116(4) -0.0093(4) 0.0036(4)
OW1 0.050(2) 0.039(2) 0.038(2) -0.0198(18) -0.0193(18) 0.0078(18)
OW2 0.042(3) 0.101(4) 0.033(2) -0.018(2) -0.016(2) 0.009(3)
C1 0.036(3) 0.034(2) 0.049(3) -0.025(2) -0.020(2) 0.008(2)
C2 0.027(2) 0.032(2) 0.045(3) -0.010(2) -0.014(2) 0.0034(19)
C3 0.026(2) 0.061(3) 0.048(3) -0.042(3) -0.017(2) 0.010(2)
C4 0.031(3) 0.035(2) 0.055(3) -0.024(2) -0.020(2) 0.0092(19)
C5 0.028(2) 0.030(2) 0.037(3) -0.017(2) -0.0105(19) 0.0064(18)
S1 0.0289(6) 0.0367(6) 0.0632(9) -0.0312(6) -0.0159(6) 0.0050(5)
N1 0.022(2) 0.044(2) 0.026(2) -0.0126(18) -0.0096(18) 0.0031(17)
N2 0.026(2) 0.034(2) 0.031(2) -0.0125(17) -0.0173(18) 0.0061(16)
N3 0.047(3) 0.045(3) 0.067(3) -0.035(2) -0.019(2) -0.002(2)

loop_
_atom_type_symbol
_atom_type_description
_atom_type_scat_dispersion_real
_atom_type_scat_dispersion_imag
_atom_type_scat_source
C C 0.0033 0.0016 'International Tables Vol C Tables 4.2.6.8 and 6.1.1.4'
H H 0.0000 0.0000 'International Tables Vol C Tables 4.2.6.8 and 6.1.1.4'
N N 0.0061 0.0033 'International Tables Vol C Tables 4.2.6.8 and 6.1.1.4'
O O 0.0106 0.0060 'International Tables Vol C Tables 4.2.6.8 and 6.1.1.4'
S S 0.1246 0.1234 'International Tables Vol C Tables 4.2.6.8 and 6.1.1.4'
Cl Cl 0.1484 0.1585 'International Tables Vol C Tables 4.2.6.8 and 6.1.1.4'
Cd Cd -0.8075 1.2024 'International Tables Vol C Tables 4.2.6.8 and 6.1.1.4'

loop_
_geom_angle_atom_site_label_1
_geom_angle_atom_site_label_2
_geom_angle_atom_site_label_3
_geom_angle
_geom_angle_site_symmetry_1
_geom_angle_site_symmetry_3
_geom_angle_publ_flag
N3 Cd1 Cl1 88.73(13) . . ?
N3 Cd1 Cl2 89.61(13) . . ?
Cl1 Cd1 Cl2 176.60(4) . . ?
N3 Cd1 Cl3 176.79(12) . 2_676 ?
Cl1 Cd1 Cl3 90.84(3) . 2_676 ?
Cl2 Cd1 Cl3 90.65(3) . 2_676 ?
N3 Cd1 Cl3 93.50(12) . . ?
Cl1 Cd1 Cl3 87.74(3) . . ?
Cl2 Cd1 Cl3 89.40(3) . . ?
Cl3 Cd1 Cl3 83.31(3) 2_676 . ?
N3 Cd1 S1 99.75(12) . 2_666 ?
Cl1 Cd1 S1 91.65(4) . 2_666 ?
Cl2 Cd1 S1 91.55(4) . 2_666 ?
Cl3 Cd1 S1 83.44(3) 2_676 2_666 ?
Cl3 Cd1 S1 166.73(3) . 2_666 ?
Cd1 Cl3 Cd1 96.69(3) 2_676 . ?
N2 C1 C2 110.3(4) . . ?
N1 C2 C1 111.4(4) . . ?
N1 C3 C4 111.2(4) . . ?
N2 C4 C3 110.2(4) . . ?
N3 C5 S1 177.5(5) . . ?
C5 S1 Cd1 97.41(16) . 2_666 ?
C3 N1 C2 112.2(4) . . ?
C1 N2 C4 110.4(4) . . ?
C5 N3 Cd1 161.2(4) . . ?

loop_
_geom_bond_atom_site_label_1
_geom_bond_atom_site_label_2
_geom_bond_distance
_geom_bond_site_symmetry_2
_geom_bond_publ_flag
Cd1 N3 2.291(4) . ?
Cd1 Cl1 2.5949(12) . ?
Cd1 Cl2 2.6024(12) . ?
Cd1 Cl3 2.7038(10) 2_676 ?
Cd1 Cl3 2.7157(10) . ?
Cd1 S1 2.7460(12) 2_666 ?
Cl3 Cd1 2.7038(10) 2_676 ?
C1 N2 1.482(6) . ?
C1 C2 1.499(6) . ?
C2 N1 1.490(6) . ?
C3 N1 1.486(6) . ?
C3 C4 1.514(6) . ?
C4 N2 1.487(6) . ?
C5 N3 1.147(6) . ?
C5 S1 1.638(5) . ?
S1 Cd1 2.7460(12) 2_666 ?

loop_
_geom_hbond_atom_site_label_D
_geom_hbond_atom_site_label_H
_geom_hbond_atom_site_label_A
_geom_hbond_distance_DH
_geom_hbond_distance_HA
_geom_hbond_distance_DA
_geom_hbond_angle_DHA
_geom_hbond_site_symmetry_A
OW2 H15 OW1 0.73(8) 2.14(8) 2.872(7) 175(8) 2_666
N1 H6 OW2 0.74(6) 2.09(6) 2.809(6) 167(6) 2_565
N2 H11 OW1 0.88(7) 1.95(7) 2.821(6) 170(6) 1_554
OW1 H13 Cl1 0.76(8) 2.48(8) 3.230(5) 169(7) 2_666
OW1 H14 Cl2 0.61(10) 2.57(10) 3.168(5) 169(13) .
